data_1555424
loop_
_publ_author_name
'Kornev, Alexander N.'
'Sushev, Vyacheslav V.'
'Zolotareva, Natalia V.'
'Baranov, Evgenii V.'
'Fukin, Georgy K.'
'Abakumov, Gleb A.'

_publ_section_title
;
 Interaction of Azobenzene and Benzalaniline with Strong Amido Bases.
;
_journal_issue 24
_journal_name_full 'Organic letters'
_journal_page_first 6154
_journal_page_last 6157
_journal_paper_doi 10.1021/acs.orglett.5b02860
_journal_volume 17
_journal_year 2015
_chemical_formula_sum 'C44 H62 Li2 N4 O2'
_chemical_formula_weight 692.85
_space_group_crystal_system monoclinic
_space_group_IT_number 15
_space_group_name_Hall '-C 2yc'
_space_group_name_H-M_alt 'C 1 2/c 1'
_atom_sites_solution_hydrogens geom
_atom_sites_solution_primary direct
_atom_sites_solution_secondary difmap
_audit_creation_method SHELXL-2014/7
_cell_angle_alpha 90
_cell_angle_beta 134.32(2)
_cell_angle_gamma 90
_cell_formula_units_Z 4
_cell_length_a 26.340(3)
_cell_length_b 11.0689(3)
_cell_length_c 18.748(4)
_cell_measurement_reflns_used 5276
_cell_measurement_temperature 100(2)
_cell_measurement_theta_max 29.9420
_cell_measurement_theta_min 3.6610
_cell_volume 3910.7(16)
_computing_cell_refinement 'CrysAlisPro, Agilent Technologies'
_computing_data_collection 'CrysAlisPro, Agilent Technologies'
_computing_data_reduction 'CrysAlisPro, Agilent Technologies'
_computing_molecular_graphics 'Bruker SHELXTL'
_computing_publication_material 'Bruker SHELXTL'
_computing_structure_refinement 'SHELXL-2014/7 (Sheldrick, 2014)'
_computing_structure_solution 'SHELXS-97 (Sheldrick, 2008)'
_diffrn_ambient_temperature 100(2)
_diffrn_measured_fraction_theta_full 0.995
_diffrn_measured_fraction_theta_max 0.996
_diffrn_measurement_device_type 'Xcalibur, Eos'
_diffrn_measurement_method 'omega scans'
_diffrn_radiation_type MoK\a
_diffrn_radiation_wavelength 0.71073
_diffrn_reflns_av_R_equivalents 0.0900
_diffrn_reflns_av_unetI/netI 0.0588
_diffrn_reflns_Laue_measured_fraction_full 0.995
_diffrn_reflns_Laue_measured_fraction_max 0.996
_diffrn_reflns_limit_h_max 32
_diffrn_reflns_limit_h_min -32
_diffrn_reflns_limit_k_max 13
_diffrn_reflns_limit_k_min -13
_diffrn_reflns_limit_l_max 23
_diffrn_reflns_limit_l_min -23
_diffrn_reflns_number 30233
_diffrn_reflns_point_group_measured_fraction_full 0.995
_diffrn_reflns_point_group_measured_fraction_max 0.996
_diffrn_reflns_theta_full 25.242
_diffrn_reflns_theta_max 25.999
_diffrn_reflns_theta_min 3.026
_diffrn_source 'fine-focus sealed tube'
_exptl_absorpt_coefficient_mu 0.071
_exptl_absorpt_correction_T_max 1.00000
_exptl_absorpt_correction_T_min 0.53712
_exptl_absorpt_correction_type multi-scan
_exptl_absorpt_process_details
;
CrysAlisPro, Agilent Technologies,
Version 1.171.36.24 (release 03-12-2012 CrysAlis171 .NET)
(compiled Dec  3 2012,18:21:49)
Empirical absorption correction using spherical harmonics,
 implemented in SCALE3 ABSPACK scaling algorithm.
;
_exptl_crystal_colour yellow
_exptl_crystal_density_diffrn 1.177
_exptl_crystal_description prism
_exptl_crystal_F_000 1504
_exptl_crystal_size_max 0.200
_exptl_crystal_size_mid 0.200
_exptl_crystal_size_min 0.200
_refine_diff_density_max 0.294
_refine_diff_density_min -0.234
_refine_diff_density_rms 0.040
_refine_ls_extinction_method none
_refine_ls_goodness_of_fit_ref 1.028
_refine_ls_hydrogen_treatment constr
_refine_ls_matrix_type full
_refine_ls_number_parameters 366
_refine_ls_number_reflns 3828
_refine_ls_number_restraints 59
_refine_ls_restrained_S_all 1.044
_refine_ls_R_factor_all 0.1008
_refine_ls_R_factor_gt 0.0620
_refine_ls_shift/su_max 0.000
_refine_ls_shift/su_mean 0.000
_refine_ls_structure_factor_coef Fsqd
_refine_ls_weighting_details 'w=1/[\s^2^(Fo^2^)+(0.0743P)^2^] where P=(Fo^2^+2Fc^2^)/3'
_refine_ls_weighting_scheme calc
_refine_ls_wR_factor_gt 0.1468
_refine_ls_wR_factor_ref 0.1666
_reflns_Friedel_coverage 0.000
_reflns_number_gt 2387
_reflns_number_total 3828
_reflns_threshold_expression 'I > 2\s(I)'
_cod_data_source_file ol5b02860_si_002.cif
_cod_data_source_block linn
_cod_original_cell_volume 3910.9(14)
_cod_original_sg_symbol_H-M 'C 2/c'
_cod_database_code 1555424
_shelx_shelxl_version_number 2014/7
_shelx_space_group_comment
;
The symmetry employed for this shelxl refinement is uniquely defined
by the following loop, which should always be used as a source of
symmetry information in preference to the above space-group names.
They are only intended as comments.
;
_shelx_estimated_absorpt_t_min 0.986
_shelx_estimated_absorpt_t_max 0.986

loop_
_space_group_symop_operation_xyz
'x, y, z'
'-x, y, -z+1/2'
'x+1/2, y+1/2, z'
'-x+1/2, y+1/2, -z+1/2'
'-x, -y, -z'
'x, -y, z-1/2'
'-x+1/2, -y+1/2, -z'
'x+1/2, -y+1/2, z-1/2'

loop_
_atom_site_label
_atom_site_type_symbol
_atom_site_fract_x
_atom_site_fract_y
_atom_site_fract_z
_atom_site_U_iso_or_equiv
_atom_site_adp_type
_atom_site_occupancy
_atom_site_site_symmetry_order
_atom_site_calc_flag
_atom_site_refinement_flags_posn
_atom_site_refinement_flags_adp
_atom_site_refinement_flags_occupancy
_atom_site_disorder_assembly
_atom_site_disorder_group
Li1 Li 0.06285(19) 0.4215(3) 0.2905(3) 0.0378(8) Uani 1 1 d . . . . .
N1 N 0.02648(9) 0.43207(12) 0.36004(13) 0.0343(4) Uani 1 1 d . . . . .
N2 N 0.10257(9) 0.25892(13) 0.36541(12) 0.0353(4) Uani 1 1 d . . . . .
O1 O 0.1442(4) 0.5096(5) 0.3326(5) 0.0376(13) Uani 0.488(5) 1 d . . P A 1
O1' O 0.1243(3) 0.5474(5) 0.3090(5) 0.0415(12) Uani 0.512(5) 1 d . . P A 2
C1 C 0.04255(10) 0.32211(15) 0.41169(14) 0.0308(5) Uani 1 1 d D . . . .
C2 C 0.08462(11) 0.23274(14) 0.41232(14) 0.0336(5) Uani 1 1 d D . . . .
C3 C 0.0906(6) 0.1186(6) 0.4642(6) 0.035(2) Uani 0.383(15) 1 d D U P B 1
H3A H 0.0520 0.0634 0.4115 0.042 Uiso 0.383(15) 1 calc R U P B 1
H3B H 0.1358 0.0786 0.4960 0.042 Uiso 0.383(15) 1 calc R U P B 1
C4 C 0.0879(6) 0.1273(10) 0.5420(7) 0.050(2) Uani 0.383(15) 1 d D U P B 1
H4A H 0.0883 0.0450 0.5630 0.060 Uiso 0.383(15) 1 calc R U P B 1
H4B H 0.1306 0.1704 0.6012 0.060 Uiso 0.383(15) 1 calc R U P B 1
C5 C 0.0225(6) 0.1932(9) 0.5024(7) 0.0383(11) Uani 0.383(15) 1 d D U P B 1
H5A H 0.0283 0.2190 0.5583 0.046 Uiso 0.383(15) 1 calc R U P B 1
H5B H -0.0193 0.1392 0.4585 0.046 Uiso 0.383(15) 1 calc R U P B 1
C6 C 0.0116(6) 0.3017(10) 0.4447(9) 0.031(2) Uani 0.383(15) 1 d D U P B 1
H6A H -0.0203 0.3618 0.4303 0.037 Uiso 0.383(15) 1 calc R U P B 1
C3' C 0.1091(4) 0.1133(4) 0.4679(4) 0.0399(14) Uani 0.617(15) 1 d D U P B 2
H3'A H 0.0764 0.0480 0.4210 0.048 Uiso 0.617(15) 1 calc R U P B 2
H3'B H 0.1571 0.0936 0.4971 0.048 Uiso 0.617(15) 1 calc R U P B 2
C4' C 0.1105(4) 0.1218(5) 0.5493(4) 0.0466(14) Uani 0.617(15) 1 d D U P B 2
H4'A H 0.1499 0.1754 0.6027 0.056 Uiso 0.617(15) 1 calc R U P B 2
H4'B H 0.1196 0.0406 0.5784 0.056 Uiso 0.617(15) 1 calc R U P B 2
C5' C 0.0418(4) 0.1700(6) 0.5111(4) 0.0383(11) Uani 0.617(15) 1 d D U P B 2
H5'A H 0.0034 0.1109 0.4644 0.046 Uiso 0.617(15) 1 calc R U P B 2
H5'B H 0.0461 0.1810 0.5676 0.046 Uiso 0.617(15) 1 calc R U P B 2
C6' C 0.0229(4) 0.2886(6) 0.4585(6) 0.044(2) Uani 0.617(15) 1 d D U P B 2
H6'A H -0.0047 0.3437 0.4584 0.053 Uiso 0.617(15) 1 calc R U P B 2
C7 C 0.05423(12) 0.53604(15) 0.41730(17) 0.0353(5) Uani 1 1 d . . . . .
C8 C 0.10982(11) 0.54104(17) 0.52224(17) 0.0392(5) Uani 1 1 d . . . . .
H8A H 0.1273 0.4680 0.5593 0.047 Uiso 1 1 calc R U . . .
C9 C 0.13963(13) 0.65001(18) 0.5727(2) 0.0538(7) Uani 1 1 d . . . . .
H9A H 0.1773 0.6503 0.6433 0.065 Uiso 1 1 calc R U . . .
C10 C 0.11472(18) 0.7589(2) 0.5205(2) 0.0738(9) Uani 1 1 d . . . . .
H10A H 0.1361 0.8334 0.5546 0.089 Uiso 1 1 calc R U . . .
C11 C 0.05867(18) 0.75615(19) 0.4187(2) 0.0750(9) Uani 1 1 d . . . . .
H11A H 0.0401 0.8301 0.3828 0.090 Uiso 1 1 calc R U . . .
C12 C 0.02878(15) 0.64912(16) 0.3676(2) 0.0545(7) Uani 1 1 d . . . . .
H12A H -0.0099 0.6509 0.2972 0.065 Uiso 1 1 calc R U . . .
C13 C 0.1382(5) 0.1558(8) 0.3662(8) 0.0291(18) Uani 0.488(5) 1 d . . P A 1
H13A H 0.1710 0.1156 0.4330 0.035 Uiso 0.488(5) 1 calc R U P A 1
C14 C 0.1804(4) 0.2180(6) 0.3490(5) 0.0320(14) Uani 0.488(5) 1 d . . P A 1
H14A H 0.2125 0.2785 0.4023 0.038 Uiso 0.488(5) 1 calc R U P A 1
H14B H 0.1473 0.2614 0.2845 0.038 Uiso 0.488(5) 1 calc R U P A 1
C15 C 0.2245(3) 0.1280(6) 0.3482(5) 0.0471(15) Uani 0.488(5) 1 d . . P A 1
H15A H 0.2501 0.1717 0.3351 0.057 Uiso 0.488(5) 1 calc R U P A 1
H15B H 0.2601 0.0886 0.4143 0.057 Uiso 0.488(5) 1 calc R U P A 1
C16 C 0.1771(4) 0.0336(7) 0.2691(5) 0.0447(19) Uani 0.488(5) 1 d . . P A 1
H16A H 0.2066 -0.0274 0.2731 0.054 Uiso 0.488(5) 1 calc R U P A 1
H16B H 0.1457 0.0719 0.2025 0.054 Uiso 0.488(5) 1 calc R U P A 1
C17 C 0.1314(4) -0.0298(5) 0.2817(5) 0.0452(16) Uani 0.488(5) 1 d . . P A 1
H17A H 0.0981 -0.0867 0.2258 0.054 Uiso 0.488(5) 1 calc R U P A 1
H17B H 0.1625 -0.0770 0.3445 0.054 Uiso 0.488(5) 1 calc R U P A 1
C18 C 0.0889(5) 0.0628(7) 0.2842(7) 0.0363(17) Uani 0.488(5) 1 d . . P A 1
H18A H 0.0543 0.1043 0.2190 0.044 Uiso 0.488(5) 1 calc R U P A 1
H18B H 0.0622 0.0203 0.2959 0.044 Uiso 0.488(5) 1 calc R U P A 1
C19 C 0.1943(5) 0.5872(8) 0.4159(7) 0.0362(17) Uani 0.488(5) 1 d . . P A 1
H19A H 0.2426 0.5521 0.4615 0.043 Uiso 0.488(5) 1 calc R U P A 1
H19B H 0.1811 0.6011 0.4535 0.043 Uiso 0.488(5) 1 calc R U P A 1
C20 C 0.1907(3) 0.7050(4) 0.3696(4) 0.0502(17) Uani 0.488(5) 1 d . . P A 1
H20A H 0.1538 0.7596 0.3529 0.060 Uiso 0.488(5) 1 calc R U P A 1
H20B H 0.2369 0.7474 0.4157 0.060 Uiso 0.488(5) 1 calc R U P A 1
C21 C 0.1718(4) 0.6644(5) 0.2760(4) 0.0519(16) Uani 0.488(5) 1 d . . P A 1
H21A H 0.2128 0.6739 0.2837 0.062 Uiso 0.488(5) 1 calc R U P A 1
H21B H 0.1313 0.7115 0.2173 0.062 Uiso 0.488(5) 1 calc R U P A 1
C22 C 0.1519(4) 0.5303(5) 0.2651(5) 0.0407(15) Uani 0.488(5) 1 d . . P A 1
H22A H 0.1069 0.5126 0.1958 0.049 Uiso 0.488(5) 1 calc R U P A 1
H22B H 0.1897 0.4780 0.2823 0.049 Uiso 0.488(5) 1 calc R U P A 1
C13' C 0.1509(4) 0.1900(7) 0.3624(6) 0.0237(16) Uani 0.512(5) 1 d . . P A 2
H13B H 0.1884 0.1495 0.4284 0.028 Uiso 0.512(5) 1 calc R U P A 2
C14' C 0.1878(3) 0.2687(5) 0.3429(4) 0.0286(13) Uani 0.512(5) 1 d . . P A 2
H14C H 0.1515 0.3106 0.2782 0.034 Uiso 0.512(5) 1 calc R U P A 2
H14D H 0.2167 0.3309 0.3957 0.034 Uiso 0.512(5) 1 calc R U P A 2
C15' C 0.2349(3) 0.1945(5) 0.3409(4) 0.0427(13) Uani 0.512(5) 1 d . . P A 2
H15C H 0.2738 0.1583 0.4075 0.051 Uiso 0.512(5) 1 calc R U P A 2
H15D H 0.2563 0.2474 0.3253 0.051 Uiso 0.512(5) 1 calc R U P A 2
C16' C 0.1923(3) 0.0943(5) 0.2629(4) 0.0382(13) Uani 0.512(5) 1 d . . P A 2
H16C H 0.2247 0.0439 0.2657 0.046 Uiso 0.512(5) 1 calc R U P A 2
H16D H 0.1569 0.1309 0.1957 0.046 Uiso 0.512(5) 1 calc R U P A 2
C17' C 0.1541(3) 0.0144(6) 0.2799(4) 0.0325(14) Uani 0.512(5) 1 d . . P A 2
H17C H 0.1896 -0.0301 0.3435 0.039 Uiso 0.512(5) 1 calc R U P A 2
H17D H 0.1243 -0.0455 0.2254 0.039 Uiso 0.512(5) 1 calc R U P A 2
C18' C 0.1071(4) 0.0923(7) 0.2833(7) 0.0310(15) Uani 0.512(5) 1 d . . P A 2
H18C H 0.0686 0.1301 0.2174 0.037 Uiso 0.512(5) 1 calc R U P A 2
H18D H 0.0850 0.0402 0.2984 0.037 Uiso 0.512(5) 1 calc R U P A 2
C19' C 0.1728(5) 0.6221(9) 0.3950(8) 0.057(2) Uani 0.512(5) 1 d . . P A 2
H19C H 0.1900 0.5800 0.4551 0.069 Uiso 0.512(5) 1 calc R U P A 2
H19D H 0.1495 0.6983 0.3868 0.069 Uiso 0.512(5) 1 calc R U P A 2
C20' C 0.2340(3) 0.6480(5) 0.4051(4) 0.0568(16) Uani 0.512(5) 1 d . . P A 2
H20C H 0.2770 0.6036 0.4624 0.068 Uiso 0.512(5) 1 calc R U P A 2
H20D H 0.2447 0.7355 0.4145 0.068 Uiso 0.512(5) 1 calc R U P A 2
C21' C 0.2089(4) 0.6050(6) 0.3086(6) 0.0717(19) Uani 0.512(5) 1 d . . P A 2
H21C H 0.2166 0.6679 0.2795 0.086 Uiso 0.512(5) 1 calc R U P A 2
H21D H 0.2346 0.5309 0.3194 0.086 Uiso 0.512(5) 1 calc R U P A 2
C22' C 0.1312(4) 0.5796(6) 0.2413(5) 0.0567(18) Uani 0.512(5) 1 d . . P A 2
H22C H 0.1025 0.6520 0.2018 0.068 Uiso 0.512(5) 1 calc R U P A 2
H22D H 0.1159 0.5121 0.1953 0.068 Uiso 0.512(5) 1 calc R U P A 2

loop_
_atom_site_aniso_label
_atom_site_aniso_U_11
_atom_site_aniso_U_22
_atom_site_aniso_U_33
_atom_site_aniso_U_23
_atom_site_aniso_U_13
_atom_site_aniso_U_12
Li1 0.042(2) 0.0313(16) 0.053(2) -0.0095(15) 0.038(2) -0.0082(15)
N1 0.0483(11) 0.0205(7) 0.0498(11) -0.0017(7) 0.0400(10) 0.0008(7)
N2 0.0287(10) 0.0381(9) 0.0241(9) -0.0050(7) 0.0130(9) 0.0090(7)
O1 0.046(4) 0.027(3) 0.048(3) -0.001(2) 0.036(3) -0.007(2)
O1' 0.038(3) 0.034(3) 0.055(3) 0.006(2) 0.034(3) -0.0041(19)
C1 0.0321(12) 0.0252(9) 0.0351(11) -0.0036(8) 0.0235(10) -0.0046(8)
C2 0.0356(12) 0.0241(9) 0.0227(10) -0.0056(7) 0.0137(10) 0.0002(8)
C3 0.032(3) 0.031(3) 0.033(3) 0.0027(19) 0.020(2) 0.009(2)
C4 0.048(4) 0.059(3) 0.050(3) 0.014(2) 0.037(3) -0.004(2)
C5 0.039(2) 0.0399(17) 0.0395(13) 0.0049(11) 0.0284(14) 0.0005(15)
C6 0.028(3) 0.034(3) 0.031(3) 0.005(2) 0.021(3) -0.008(2)
C3' 0.042(3) 0.0328(19) 0.034(2) 0.0048(14) 0.0228(19) 0.0174(16)
C4' 0.052(3) 0.0407(19) 0.040(2) 0.0035(14) 0.0293(19) 0.0096(19)
C5' 0.039(2) 0.0399(17) 0.0395(13) 0.0049(11) 0.0284(14) 0.0005(15)
C6' 0.043(3) 0.045(3) 0.046(3) 0.0032(19) 0.032(2) 0.0036(18)
C7 0.0438(14) 0.0256(9) 0.0526(14) -0.0036(9) 0.0396(13) 0.0028(9)
C8 0.0404(13) 0.0307(10) 0.0571(15) -0.0041(9) 0.0379(13) 0.0010(9)
C9 0.0519(16) 0.0397(12) 0.0675(17) -0.0179(11) 0.0410(15) -0.0089(11)
C10 0.099(3) 0.0274(12) 0.098(2) -0.0173(13) 0.070(2) -0.0099(13)
C11 0.112(3) 0.0242(11) 0.091(2) -0.0054(12) 0.072(2) 0.0034(13)
C12 0.079(2) 0.0256(11) 0.0653(16) -0.0005(10) 0.0528(16) 0.0090(11)
C13 0.028(4) 0.032(5) 0.027(3) 0.007(3) 0.019(3) 0.008(3)
C14 0.031(3) 0.032(3) 0.034(3) 0.002(3) 0.023(3) -0.001(3)
C15 0.043(3) 0.051(3) 0.055(4) -0.003(3) 0.037(3) 0.009(3)
C16 0.049(5) 0.046(4) 0.042(3) 0.009(3) 0.033(3) 0.022(3)
C17 0.055(4) 0.035(3) 0.046(3) 0.000(3) 0.036(3) 0.011(3)
C18 0.043(5) 0.029(4) 0.027(3) -0.001(3) 0.021(3) 0.006(3)
C19 0.028(4) 0.032(4) 0.033(4) 0.006(3) 0.016(3) 0.000(2)
C20 0.044(4) 0.043(3) 0.049(3) 0.000(2) 0.028(3) -0.021(3)
C21 0.047(4) 0.048(3) 0.050(3) 0.012(2) 0.030(3) -0.010(3)
C22 0.046(4) 0.043(4) 0.047(4) 0.009(3) 0.037(4) 0.001(3)
C13' 0.024(4) 0.026(4) 0.019(2) 0.003(3) 0.014(2) 0.005(3)
C14' 0.024(2) 0.034(3) 0.029(2) -0.009(3) 0.019(2) -0.005(3)
C15' 0.030(3) 0.052(3) 0.041(3) -0.011(3) 0.023(2) -0.004(2)
C16' 0.038(3) 0.043(3) 0.035(3) -0.005(2) 0.026(2) 0.005(2)
C17' 0.035(4) 0.031(3) 0.027(3) 0.002(2) 0.020(3) 0.008(3)
C18' 0.032(4) 0.030(4) 0.031(3) -0.001(2) 0.022(3) 0.003(2)
C19' 0.049(6) 0.052(6) 0.068(6) -0.005(4) 0.040(6) -0.016(4)
C20' 0.023(3) 0.055(3) 0.072(4) 0.018(3) 0.026(3) 0.003(2)
C21' 0.055(4) 0.080(4) 0.096(5) 0.026(4) 0.059(4) 0.006(3)
C22' 0.046(4) 0.055(4) 0.070(4) 0.037(3) 0.041(4) 0.017(3)

loop_
_atom_type_symbol
_atom_type_description
_atom_type_scat_dispersion_real
_atom_type_scat_dispersion_imag
_atom_type_scat_source
C C 0.0033 0.0016 'International Tables Vol C Tables 4.2.6.8 and 6.1.1.4'
H H 0.0000 0.0000 'International Tables Vol C Tables 4.2.6.8 and 6.1.1.4'
Li Li -0.0003 0.0001 'International Tables Vol C Tables 4.2.6.8 and 6.1.1.4'
N N 0.0061 0.0033 'International Tables Vol C Tables 4.2.6.8 and 6.1.1.4'
O O 0.0106 0.0060 'International Tables Vol C Tables 4.2.6.8 and 6.1.1.4'

loop_
_geom_angle_atom_site_label_1
_geom_angle_atom_site_label_2
_geom_angle_atom_site_label_3
_geom_angle
_geom_angle_site_symmetry_1
_geom_angle_site_symmetry_3
O1 Li1 N2 105.6(2) . .
O1' Li1 N2 122.2(2) . .
O1 Li1 N1 114.0(3) . 2
O1' Li1 N1 102.3(2) . 2
N2 Li1 N1 122.26(16) . 2
O1 Li1 N1 124.8(3) . .
O1' Li1 N1 121.8(3) . .
N2 Li1 N1 81.94(14) . .
N1 Li1 N1 105.59(16) 2 .
O1 Li1 Li1 149.39(18) . 2
O1' Li1 Li1 133.01(19) . 2
N2 Li1 Li1 103.90(13) . 2
N1 Li1 Li1 53.61(14) 2 2
N1 Li1 Li1 52.36(13) . 2
C7 N1 C1 116.02(16) . .
C7 N1 Li1 126.12(15) . 2
C1 N1 Li1 113.32(14) . 2
C7 N1 Li1 107.85(15) . .
C1 N1 Li1 109.15(14) . .
Li1 N1 Li1 74.02(16) 2 .
C2 N2 C13 110.7(3) . .
C2 N2 C13' 129.0(3) . .
C2 N2 Li1 114.04(15) . .
C13 N2 Li1 134.5(4) . .
C13' N2 Li1 116.9(3) . .
C22 O1 C19 106.1(7) . .
C22 O1 Li1 121.0(5) . .
C19 O1 Li1 131.2(7) . .
C19' O1' C22' 106.6(7) . .
C19' O1' Li1 125.8(7) . .
C22' O1' Li1 127.5(6) . .
C6' C1 N1 127.8(3) . .
C6 C1 N1 118.0(5) . .
C6' C1 C2 115.9(3) . .
C6 C1 C2 125.2(5) . .
N1 C1 C2 116.26(15) . .
N2 C2 C1 118.29(15) . .
N2 C2 C3' 118.7(3) . .
C1 C2 C3' 122.9(3) . .
N2 C2 C3 134.0(4) . .
C1 C2 C3 107.4(4) . .
C4 C3 C2 120.5(6) . .
C5 C4 C3 111.3(7) . .
C4 C5 C6 108.6(9) . .
C1 C6 C5 126.4(9) . .
C4' C3' C2 109.9(4) . .
C3' C4' C5' 111.8(4) . .
C6' C5' C4' 111.0(5) . .
C1 C6' C5' 124.6(5) . .
N1 C7 C8 125.82(17) . .
N1 C7 C12 118.3(2) . .
C8 C7 C12 115.77(18) . .
C9 C8 C7 121.7(2) . .
C8 C9 C10 120.6(3) . .
C11 C10 C9 118.5(2) . .
C10 C11 C12 121.6(2) . .
C11 C12 C7 121.7(3) . .
N2 C13 C18 115.2(7) . .
N2 C13 C14 101.6(5) . .
C18 C13 C14 109.0(7) . .
C13 C14 C15 112.2(6) . .
C16 C15 C14 110.3(5) . .
C15 C16 C17 111.3(5) . .
C18 C17 C16 111.2(5) . .
C13 C18 C17 110.8(7) . .
O1 C19 C20 104.4(7) . .
C21 C20 C19 104.1(5) . .
C20 C21 C22 104.2(4) . .
O1 C22 C21 106.4(5) . .
N2 C13' C14' 114.4(6) . .
N2 C13' C18' 107.9(6) . .
C14' C13' C18' 110.5(6) . .
C15' C14' C13' 111.5(5) . .
C14' C15' C16' 110.6(4) . .
C15' C16' C17' 111.7(4) . .
C16' C17' C18' 110.4(4) . .
C13' C18' C17' 110.6(6) . .
O1' C19' C20' 106.7(8) . .
C19' C20' C21' 104.8(6) . .
C22' C21' C20' 105.3(5) . .
O1' C22' C21' 104.0(5) . .

loop_
_geom_bond_atom_site_label_1
_geom_bond_atom_site_label_2
_geom_bond_distance
_geom_bond_site_symmetry_2
Li1 O1 1.950(8) .
Li1 O1' 1.974(7) .
Li1 N2 2.062(4) .
Li1 N1 2.058(4) 2
Li1 N1 2.092(4) .
Li1 Li1 2.499(7) 2
N1 C7 1.384(2) .
N1 C1 1.423(2) .
N1 Li1 2.058(4) 2
N2 C2 1.289(3) .
N2 C13 1.471(10) .
N2 C13' 1.520(9) .
O1 C22 1.435(10) .
O1 C19 1.428(12) .
O1' C19' 1.428(13) .
O1' C22' 1.447(10) .
C1 C6' 1.345(4) .
C1 C6 1.344(5) .
C1 C2 1.479(3) .
C2 C3' 1.520(4) .
C2 C3 1.534(5) .
C3 C4 1.510(5) .
C4 C5 1.506(5) .
C5 C6 1.503(5) .
C3' C4' 1.503(4) .
C4' C5' 1.505(4) .
C5' C6' 1.502(4) .
C7 C8 1.412(3) .
C7 C12 1.418(3) .
C8 C9 1.388(3) .
C9 C10 1.394(3) .
C10 C11 1.373(4) .
C11 C12 1.374(3) .
C13 C18 1.522(13) .
C13 C14 1.522(7) .
C14 C15 1.539(9) .
C15 C16 1.505(9) .
C16 C17 1.549(8) .
C17 C18 1.542(11) .
C19 C20 1.532(10) .
C20 C21 1.521(7) .
C21 C22 1.540(8) .
C13' C14' 1.526(6) .
C13' C18' 1.520(11) .
C14' C15' 1.509(8) .
C15' C16' 1.528(7) .
C16' C17' 1.531(7) .
C17' C18' 1.548(10) .
C19' C20' 1.512(13) .
C20' C21' 1.506(8) .
C21' C22' 1.501(9) .
